data_9015164
loop_
_publ_author_name
'Bats, J. W.'
'Fuess, H.'
'Elerman, Y.'

_publ_section_title
;
 Deformation density in magnesium sulfite hexahydrate
;
_journal_issue 6
_journal_name_full 'Acta Crystallographica, Section B'
_journal_page_first 552
_journal_page_last 557
_journal_paper_doi 10.1107/S0108768186097719
_journal_volume 42
_journal_year 1986
_chemical_formula_sum 'Mg O9 S'
_space_group_IT_number 146
_symmetry_space_group_name_Hall 'P 3*'
_symmetry_space_group_name_H-M 'R 3 :R'
_cell_angle_alpha 96.25
_cell_angle_beta 96.25
_cell_angle_gamma 96.25
_cell_length_a 5.911
_cell_length_b 5.911
_cell_length_c 5.911
_cell_formula_units_Z 1
_cell_volume 202.553
_database_code_amcsd 0018257
_exptl_crystal_density_diffrn 1.643
_cod_duplicate_entry 1100082
_cod_original_sg_symbol_H-M 'R 3'
_cod_original_formula_sum 'Mg S O9'
_cod_database_code 9015164
_amcsd_formula_title 'H12 Mg O9 S'

loop_
_space_group_symop_operation_xyz
x,y,z
z,x,y
y,z,x

loop_
_atom_site_label
_atom_site_fract_x
_atom_site_fract_y
_atom_site_fract_z
_atom_site_attached_hydrogens
Mg1 0.00000 0.00000 0.00000 0
S1 -0.50313 -0.50313 -0.50313 0
O1 -0.25462 -0.48274 -0.55935 0
O2 -0.14493 -0.32984 0.04902 2
O3 0.12289 0.31765 -0.07661 2

loop_
_cod_related_entry_id
_cod_related_entry_database
_cod_related_entry_code
1 AMCSD 0018257
